data_4305907
loop_
_publ_author_name
'Olga A. Gerasko'
'Ekaterina A. Mainicheva'
'Marina I. Naumova'
'Marco Neumaier'
'Manfred M. Kappes'
'Sergey Lebedkin'
'Dieter Fenske'
'Vladimir P. Fedin'

_publ_contact_author_address
;Nikolaev Institute of Inorganic Chemistry,
SB Russian Academy of Sciences,
Akad. Lavrentiev prospekt 3,
Novosibirsk 90,
630090 Russia
;
_publ_contact_author_email cluster@che.nsk.su
_publ_contact_author_fax 7(383)3309489
_publ_contact_author_name 'Prof. Vladimir P. Fedin'
_publ_contact_author_phone 7(383)3309490
_publ_section_title
;
Sandwich-Type Tetranuclear Lanthanide Complexes with Cucurbit[6]uril: From
Molecular Compounds to Coordination Polymers
;
_journal_name_full 'Inorganic Chemistry'
_journal_page_first 8869
_journal_page_last 8880
_journal_paper_doi 10.1021/ic8008317
_journal_volume 47
_journal_year 2008
_chemical_formula_sum 'C84 H176 Br8 N50 O77 Yb4'
_chemical_formula_weight 4450.19
_space_group_IT_number 18
_symmetry_cell_setting orthorhombic
_symmetry_Int_Tables_number 18
_symmetry_space_group_name_Hall 'P 2 2ab'
_symmetry_space_group_name_H-M 'P 21 21 2'
_atom_sites_solution_hydrogens geom
_atom_sites_solution_primary direct
_atom_sites_solution_secondary difmap
_audit_creation_method SHELXL-97
_cell_angle_alpha 90.00
_cell_angle_beta 90.00
_cell_angle_gamma 90.00
_cell_formula_units_Z 2
_cell_length_a 16.533(3)
_cell_length_b 31.877(6)
_cell_length_c 14.127(3)
_cell_measurement_reflns_used 5681
_cell_measurement_temperature 150(2)
_cell_measurement_theta_max 24.16
_cell_measurement_theta_min 2.51
_cell_volume 7445(3)
_computing_cell_refinement 'stoe x-area'
_computing_data_collection 'stoe x-area'
_computing_data_reduction 'stoe x-area'
_computing_molecular_graphics 'SHELXTL (Bruker, 2004)'
_computing_publication_material 'SHELXTL (Bruker, 2004)'
_computing_structure_refinement 'SHELXTL (Bruker, 2004)'
_computing_structure_solution 'SHELXTL (Bruker, 2004)'
_diffrn_ambient_temperature 150(2)
_diffrn_detector_area_resol_mean 6.67
_diffrn_measured_fraction_theta_full 0.986
_diffrn_measured_fraction_theta_max 0.987
_diffrn_measurement_device_type 'STOE IPDS II'
_diffrn_measurement_method rotation
_diffrn_radiation_monochromator graphite
_diffrn_radiation_probe x-ray
_diffrn_radiation_type MoK\a
_diffrn_radiation_wavelength 0.71073
_diffrn_reflns_av_R_equivalents 0.0271
_diffrn_reflns_av_sigmaI/netI 0.0222
_diffrn_reflns_limit_h_max 20
_diffrn_reflns_limit_h_min -13
_diffrn_reflns_limit_k_max 38
_diffrn_reflns_limit_k_min -39
_diffrn_reflns_limit_l_max 17
_diffrn_reflns_limit_l_min -16
_diffrn_reflns_number 31207
_diffrn_reflns_theta_full 25.00
_diffrn_reflns_theta_max 25.68
_diffrn_reflns_theta_min 1.44
_diffrn_source 'fine-focus sealed tube'
_diffrn_standards_decay_% 0
_diffrn_standards_number 0
_exptl_absorpt_coefficient_mu 4.754
_exptl_absorpt_correction_T_max 0.3828
_exptl_absorpt_correction_T_min 0.2460
_exptl_absorpt_correction_type multi-scan
_exptl_absorpt_process_details 'Bruker SADABS'
_exptl_crystal_colour colorless
_exptl_crystal_density_diffrn 1.985
_exptl_crystal_density_method 'not measured'
_exptl_crystal_description needle
_exptl_crystal_F_000 4412
_exptl_crystal_size_max 0.41
_exptl_crystal_size_mid 0.08
_exptl_crystal_size_min 0.07
_refine_diff_density_max 1.256
_refine_diff_density_min -0.886
_refine_diff_density_rms 0.139
_refine_ls_abs_structure_details 'Flack H D (1983), Acta Cryst. A39, 876-881'
_refine_ls_abs_structure_Flack 0.016(10)
_refine_ls_extinction_method none
_refine_ls_goodness_of_fit_ref 1.171
_refine_ls_hydrogen_treatment constr
_refine_ls_matrix_type full
_refine_ls_number_parameters 1007
_refine_ls_number_reflns 7665
_refine_ls_number_restraints 18
_refine_ls_restrained_S_all 1.170
_refine_ls_R_factor_all 0.0368
_refine_ls_R_factor_gt 0.0325
_refine_ls_shift/su_max 0.002
_refine_ls_shift/su_mean 0.000
_refine_ls_structure_factor_coef Fsqd
_refine_ls_weighting_details 'calc w=1/[\s^2^(Fo^2^)+(0.0000P)^2^+47.3329P] where P=(Fo^2^+2Fc^2^)/3'
_refine_ls_weighting_scheme calc
_refine_ls_wR_factor_gt 0.0604
_refine_ls_wR_factor_ref 0.0615
_reflns_number_gt 6986
_reflns_number_total 7665
_reflns_threshold_expression >2\s(I)
_cod_data_source_file ic8008317_si_002_6.cif
_cod_data_source_block 6
_cod_database_code 4305907

loop_
_symmetry_equiv_pos_as_xyz
'x, y, z'
'-x, -y, z'
'x+1/2, -y+1/2, -z'
'-x+1/2, y+1/2, -z'

loop_
_atom_site_label
_atom_site_type_symbol
_atom_site_fract_x
_atom_site_fract_y
_atom_site_fract_z
_atom_site_U_iso_or_equiv
_atom_site_adp_type
_atom_site_occupancy
_atom_site_symmetry_multiplicity
_atom_site_calc_flag
_atom_site_refinement_flags
_atom_site_disorder_assembly
_atom_site_disorder_group
Yb1 Yb 0.39526(2) 0.979363(9) 0.33968(3) 0.00814(7) Uani 1 1 d . . .
Yb2 Yb 0.54544(2) 0.947490(9) 0.15988(2) 0.00804(7) Uani 1 1 d . . .
Br1 Br 0.34170(6) 0.38724(3) 0.22601(6) 0.0231(2) Uani 1 1 d . . .
Br2 Br 0.36165(6) 0.75296(3) 0.75035(6) 0.02235(19) Uani 1 1 d . . .
Br3 Br 0.36201(8) 0.57733(4) 0.75801(12) 0.0568(4) Uani 1 1 d . . .
Br4 Br -0.06267(8) 0.57283(3) 0.24608(7) 0.0364(3) Uani 1 1 d . . .
O11 O 0.2689(3) 0.97240(17) 0.1450(4) 0.0151(12) Uani 1 1 d . . .
O12 O 0.1364(4) 0.79065(16) 0.1526(4) 0.0190(13) Uani 1 1 d . . .
O21 O 0.2593(4) 0.96958(17) 0.3691(4) 0.0157(13) Uani 1 1 d . . .
O22 O 0.1008(4) 0.79468(17) 0.3912(4) 0.0163(12) Uani 1 1 d . . .
O31 O 0.4273(4) 0.93351(16) 0.4685(4) 0.0131(12) Uani 1 1 d . . .
O32 O 0.2842(4) 0.75799(18) 0.4859(4) 0.0211(14) Uani 1 1 d . . .
O41 O 0.6241(4) 0.89631(19) 0.3631(4) 0.0241(15) Uani 1 1 d . . .
O42 O 0.4803(4) 0.71788(17) 0.3504(4) 0.0215(14) Uani 1 1 d . . .
O51 O 0.6276(4) 0.89117(16) 0.1367(4) 0.0149(13) Uani 1 1 d . . .
O52 O 0.5079(4) 0.71071(17) 0.1242(4) 0.0168(13) Uani 1 1 d . . .
O61 O 0.4666(3) 0.92852(16) 0.0282(4) 0.0105(11) Uani 1 1 d . . .
O62 O 0.3281(4) 0.74976(19) 0.0216(4) 0.0202(14) Uani 1 1 d . . .
N11 N 0.2373(5) 0.9146(2) 0.0525(5) 0.0167(16) Uani 1 1 d . . .
N12 N 0.1847(5) 0.8431(2) 0.0554(5) 0.0142(15) Uani 1 1 d . . .
N13 N 0.1548(4) 0.93322(19) 0.1679(5) 0.0157(14) Uani 1 1 d . . .
N14 N 0.1043(5) 0.8610(2) 0.1763(5) 0.0168(15) Uani 1 1 d . . .
N21 N 0.1441(4) 0.9330(2) 0.3362(5) 0.0141(14) Uani 1 1 d . . .
N22 N 0.0820(4) 0.86334(19) 0.3462(6) 0.0163(15) Uani 1 1 d . . .
N23 N 0.2094(4) 0.9212(2) 0.4722(5) 0.0119(14) Uani 1 1 d . . .
N24 N 0.1513(4) 0.85082(19) 0.4769(5) 0.0137(15) Uani 1 1 d . . .
N31 N 0.3293(5) 0.8939(2) 0.5419(5) 0.0145(16) Uani 1 1 d . . .
N32 N 0.2722(5) 0.8239(2) 0.5535(5) 0.0150(15) Uani 1 1 d . . .
N33 N 0.4524(5) 0.86886(19) 0.5328(5) 0.0128(14) Uani 1 1 d . . .
N34 N 0.3958(5) 0.7983(2) 0.5269(5) 0.0126(14) Uani 1 1 d . . .
N41 N 0.5728(5) 0.84298(19) 0.4560(5) 0.0132(15) Uani 1 1 d . . .
N42 N 0.5155(5) 0.7727(3) 0.4500(6) 0.0280(19) Uani 1 1 d . . .
N43 N 0.6536(4) 0.8267(2) 0.3362(6) 0.0207(15) Uani 1 1 d . . .
N44 N 0.6000(5) 0.7553(2) 0.3333(6) 0.0219(15) Uani 1 1 d . . .
N51 N 0.6673(5) 0.8239(2) 0.1653(6) 0.0203(15) Uani 1 1 d . . .
N52 N 0.6176(4) 0.7514(2) 0.1634(5) 0.0168(14) Uani 1 1 d . . .
N53 N 0.5983(5) 0.8363(2) 0.0347(5) 0.0169(15) Uani 1 1 d . . .
N54 N 0.5546(5) 0.7638(2) 0.0270(5) 0.0122(14) Uani 1 1 d . . .
N61 N 0.4818(4) 0.8643(2) -0.0450(5) 0.0123(15) Uani 1 1 d . . .
N62 N 0.4301(5) 0.7930(2) -0.0339(6) 0.0222(18) Uani 1 1 d . . .
N63 N 0.3579(4) 0.8888(2) -0.0231(5) 0.0130(14) Uani 1 1 d . . .
N64 N 0.3029(5) 0.8176(2) -0.0264(5) 0.0163(16) Uani 1 1 d . . .
C11 C 0.2261(6) 0.9426(3) 0.1266(7) 0.021(2) Uani 1 1 d . . .
C12 C 0.1396(6) 0.8275(3) 0.1310(6) 0.0185(19) Uani 1 1 d . . .
C13 C 0.1673(5) 0.8876(2) 0.0387(6) 0.0128(17) Uani 1 1 d . . .
H13 H 0.1413 0.8923 -0.0243 0.015 Uiso 1 1 calc R . .
C14 C 0.1096(5) 0.8992(2) 0.1218(6) 0.0135(16) Uani 1 1 d . . .
H14 H 0.0554 0.9087 0.0987 0.016 Uiso 1 1 calc R . .
C15 C 0.1251(5) 0.9555(2) 0.2498(6) 0.0166(18) Uani 1 1 d . . .
H15A H 0.0657 0.9589 0.2446 0.020 Uiso 1 1 calc R . .
H15B H 0.1497 0.9837 0.2520 0.020 Uiso 1 1 calc R . .
C16 C 0.0465(5) 0.8550(3) 0.2525(5) 0.0160(16) Uani 1 1 d . . .
H16A H 0.0263 0.8258 0.2507 0.019 Uiso 1 1 calc R . .
H16B H -0.0002 0.8739 0.2426 0.019 Uiso 1 1 calc R . .
C21 C 0.2093(5) 0.9436(3) 0.3907(7) 0.0208(19) Uani 1 1 d . . .
C22 C 0.1104(6) 0.8323(2) 0.4032(6) 0.0147(17) Uani 1 1 d . . .
C23 C 0.0895(6) 0.9044(3) 0.3880(6) 0.0171(19) Uani 1 1 d . . .
H23 H 0.0355 0.9175 0.4003 0.021 Uiso 1 1 calc R . .
C24 C 0.1368(5) 0.8960(3) 0.4807(6) 0.0165(18) Uani 1 1 d . . .
H24 H 0.1045 0.9040 0.5378 0.020 Uiso 1 1 calc R . .
C25 C 0.2675(6) 0.9259(3) 0.5469(6) 0.020(2) Uani 1 1 d . . .
H25A H 0.2396 0.9240 0.6088 0.025 Uiso 1 1 calc R . .
H25B H 0.2931 0.9539 0.5424 0.025 Uiso 1 1 calc R . .
C26 C 0.1849(6) 0.8261(3) 0.5542(6) 0.0172(19) Uani 1 1 d . . .
H26A H 0.1670 0.8384 0.6150 0.021 Uiso 1 1 calc R . .
H26B H 0.1628 0.7973 0.5505 0.021 Uiso 1 1 calc R . .
C31 C 0.4051(6) 0.9021(3) 0.5110(6) 0.0188(19) Uani 1 1 d . . .
C32 C 0.3148(6) 0.7901(3) 0.5187(6) 0.0160(18) Uani 1 1 d . . .
C33 C 0.3245(5) 0.8550(2) 0.5954(6) 0.0130(17) Uani 1 1 d . . .
H33 H 0.3113 0.8601 0.6636 0.016 Uiso 1 1 calc R . .
C34 C 0.4095(5) 0.8364(3) 0.5828(6) 0.0156(18) Uani 1 1 d . . .
H34 H 0.4354 0.8299 0.6451 0.019 Uiso 1 1 calc R . .
C35 C 0.5424(6) 0.8697(3) 0.5300(6) 0.0196(18) Uani 1 1 d . . .
H35A H 0.5610 0.8988 0.5190 0.023 Uiso 1 1 calc R . .
H35B H 0.5641 0.8602 0.5917 0.023 Uiso 1 1 calc R . .
C36 C 0.4546(6) 0.7653(2) 0.5217(5) 0.0134(16) Uani 1 1 d . . .
H36A H 0.4266 0.7385 0.5077 0.016 Uiso 1 1 calc R . .
H36B H 0.4814 0.7624 0.5840 0.016 Uiso 1 1 calc R . .
C41 C 0.6173(6) 0.8589(3) 0.3825(6) 0.0182(19) Uani 1 1 d . . .
C42 C 0.5268(5) 0.7465(2) 0.3756(5) 0.0123(17) Uani 1 1 d . . .
C43 C 0.5878(5) 0.7988(2) 0.4673(6) 0.0141(18) Uani 1 1 d . . .
H43 H 0.6125 0.7925 0.5304 0.017 Uiso 1 1 calc R . .
C44 C 0.6452(6) 0.7872(3) 0.3861(7) 0.022(2) Uani 1 1 d . . .
H44 H 0.6983 0.7764 0.4096 0.026 Uiso 1 1 calc R . .
C45 C 0.7067(5) 0.8331(2) 0.2563(6) 0.0138(17) Uani 1 1 d . . .
H45A H 0.7547 0.8148 0.2633 0.017 Uiso 1 1 calc R . .
H45B H 0.7255 0.8625 0.2562 0.017 Uiso 1 1 calc R . .
C46 C 0.6336(5) 0.7324(2) 0.2549(6) 0.0129(16) Uani 1 1 d . . .
H46A H 0.6112 0.7036 0.2552 0.016 Uiso 1 1 calc R . .
H46B H 0.6929 0.7302 0.2637 0.016 Uiso 1 1 calc R . .
C51 C 0.6298(5) 0.8533(3) 0.1154(7) 0.0191(19) Uani 1 1 d . . .
C52 C 0.5546(6) 0.7392(3) 0.1073(6) 0.0191(19) Uani 1 1 d . . .
C53 C 0.6681(5) 0.7836(2) 0.1187(6) 0.0098(16) Uani 1 1 d U . .
H53 H 0.7245 0.7734 0.1076 0.012 Uiso 1 1 calc R . .
C54 C 0.6228(6) 0.7925(3) 0.0235(6) 0.0189(19) Uani 1 1 d . . .
H54 H 0.6578 0.7880 -0.0333 0.023 Uiso 1 1 calc R . .
C55 C 0.5687(6) 0.8616(3) -0.0437(6) 0.0186(19) Uani 1 1 d . . .
H55A H 0.5917 0.8901 -0.0387 0.022 Uiso 1 1 calc R . .
H55B H 0.5876 0.8492 -0.1040 0.022 Uiso 1 1 calc R . .
C56 C 0.4909(6) 0.7610(3) -0.0448(6) 0.021(2) Uani 1 1 d . . .
H56A H 0.5156 0.7635 -0.1084 0.026 Uiso 1 1 calc R . .
H56B H 0.4649 0.7331 -0.0406 0.026 Uiso 1 1 calc R . .
C61 C 0.4388(6) 0.8966(3) -0.0097(7) 0.025(2) Uani 1 1 d . . .
C62 C 0.3524(6) 0.7832(2) -0.0097(6) 0.0145(18) Uani 1 1 d . . .
C63 C 0.4327(5) 0.8322(2) -0.0876(6) 0.0119(17) Uani 1 1 d . . .
H63 H 0.4473 0.8274 -0.1554 0.014 Uiso 1 1 calc R . .
C64 C 0.3464(6) 0.8509(3) -0.0768(7) 0.022(2) Uani 1 1 d . . .
H64 H 0.3214 0.8568 -0.1398 0.027 Uiso 1 1 calc R . .
C65 C 0.2983(5) 0.9214(3) -0.0209(6) 0.0147(17) Uani 1 1 d . . .
H65A H 0.2713 0.9230 -0.0833 0.018 Uiso 1 1 calc R . .
H65B H 0.3255 0.9486 -0.0094 0.018 Uiso 1 1 calc R . .
C66 C 0.2159(5) 0.8157(3) -0.0182(6) 0.0151(18) Uani 1 1 d . . .
H66A H 0.1996 0.7864 -0.0041 0.018 Uiso 1 1 calc R . .
H66B H 0.1914 0.8236 -0.0795 0.018 Uiso 1 1 calc R . .
O1M O 0.6245(4) 0.96707(17) 0.0292(4) 0.0160(13) Uani 1 1 d . . .
O2M O 0.3246(4) 1.03786(17) 0.2555(4) 0.0196(13) Uani 1 1 d . . .
H2M H 0.2719 1.0497 0.2578 0.024 Uiso 1 1 calc R . .
O3M O 0.3809(4) 1.01715(18) 0.4790(4) 0.0143(12) Uani 1 1 d . . .
O4M O 0.4278(3) 0.98310(16) 0.1783(4) 0.0143(12) Uani 1 1 d U . .
H4M H 0.3835 0.9728 0.1361 0.017 Uiso 1 1 calc R . .
O5M O 0.5265(4) 0.96184(17) 0.3196(4) 0.0157(13) Uani 1 1 d . . .
H5M H 0.5437 0.9381 0.3613 0.019 Uiso 1 1 calc R . .
O11S O 0.4714(4) 0.88978(16) 0.2074(4) 0.0139(12) Uani 1 1 d . . .
O12S O 0.3655(4) 0.91267(16) 0.2900(4) 0.0130(12) Uani 1 1 d . . .
N15S N 0.3108(5) 0.7619(2) 0.2589(5) 0.0179(16) Uani 1 1 d . . .
C11S C 0.4076(5) 0.8845(2) 0.2489(6) 0.0158(18) Uani 1 1 d . . .
C12S C 0.3732(5) 0.8414(2) 0.2503(6) 0.0100(16) Uani 1 1 d . . .
C13S C 0.2984(6) 0.8338(3) 0.2925(6) 0.0179(19) Uani 1 1 d . . .
H13S H 0.2682 0.8565 0.3181 0.021 Uiso 1 1 calc R . .
C14S C 0.2679(6) 0.7935(3) 0.2974(6) 0.0200(19) Uani 1 1 d . . .
H14S H 0.2175 0.7882 0.3275 0.024 Uiso 1 1 calc R . .
C16S C 0.3821(5) 0.7679(3) 0.2170(6) 0.0164(18) Uani 1 1 d . . .
H16S H 0.4103 0.7447 0.1906 0.020 Uiso 1 1 calc R . .
C17S C 0.4154(5) 0.8080(2) 0.2119(6) 0.0139(17) Uani 1 1 d U . .
H17S H 0.4663 0.8123 0.1824 0.017 Uiso 1 1 calc R . .
O1W O 0.5000 0.5000 0.1759(9) 0.052(3) Uani 1 2 d S . .
O2W O 0.0995(5) 0.5233(2) 0.1591(6) 0.0447(18) Uani 1 1 d . . .
O3W O 0.4480(6) 0.5586(3) 0.0495(6) 0.050(2) Uani 1 1 d . . .
O4W O 0.2793(5) 0.5595(3) -0.0236(6) 0.056(2) Uani 1 1 d . . .
O5W O 0.2675(7) 0.6444(4) 0.0219(7) 0.066(3) Uani 1 1 d . . .
O6W O 0.5000 0.5000 -0.0962(10) 0.053(3) Uani 1 2 d S . .
O7W O 0.3776(5) 0.6666(2) 0.8784(5) 0.0377(19) Uani 1 1 d . . .
O8W O 0.3689(5) 0.6690(2) 0.6046(5) 0.0346(18) Uani 1 1 d . . .
O9W O 0.3653(6) 0.5600(3) 0.5341(6) 0.052(2) Uani 1 1 d . . .
O10W O 0.3600(5) 0.4861(3) 0.2755(6) 0.051(2) Uani 1 1 d . . .
O11W O 0.5000 1.0000 0.6069(6) 0.0175(18) Uani 1 2 d S . .
O12W O 0.0778(4) 0.7055(2) 0.2629(6) 0.0367(18) Uani 1 1 d . . .
O13W O 0.2448(6) 0.5475(3) 0.2542(6) 0.057(2) Uani 1 1 d . . .
O14W O 0.2256(5) 0.5705(3) 0.4448(6) 0.044(2) Uani 1 1 d . . .
O15W O 0.4199(6) 0.4878(3) 0.4682(6) 0.052(2) Uani 1 1 d . . .
O16W O 0.2453(5) 0.6584(2) 0.4678(5) 0.0291(16) Uani 1 1 d . . .
O17W O 0.2436(5) 0.6870(2) 0.2905(5) 0.0344(18) Uani 1 1 d . . .
O18W O 0.3171(6) 0.6221(3) 0.2001(6) 0.048(2) Uani 1 1 d . . .
O19W O 0.4616(6) 0.6285(3) 0.4691(6) 0.054(2) Uani 1 1 d . . .
O20W O 0.4687(5) 0.6384(2) 0.2714(6) 0.042(2) Uani 1 1 d . . .
O21W O 0.4869(5) 0.6395(2) 0.0131(5) 0.0342(18) Uani 1 1 d . . .

loop_
_atom_site_aniso_label
_atom_site_aniso_U_11
_atom_site_aniso_U_22
_atom_site_aniso_U_33
_atom_site_aniso_U_23
_atom_site_aniso_U_13
_atom_site_aniso_U_12
Yb1 0.01182(15) 0.00578(14) 0.00683(14) -0.00084(14) 0.00124(15) -0.00086(12)
Yb2 0.01232(16) 0.00497(13) 0.00682(14) -0.00079(14) 0.00118(15) -0.00049(12)
Br1 0.0305(5) 0.0247(5) 0.0140(4) 0.0012(3) 0.0001(4) 0.0021(4)
Br2 0.0285(5) 0.0263(4) 0.0123(4) 0.0008(4) -0.0012(4) -0.0122(4)
Br3 0.0311(6) 0.0583(8) 0.0810(10) -0.0356(8) 0.0088(7) -0.0134(6)
Br4 0.0634(8) 0.0315(5) 0.0143(4) 0.0043(4) 0.0020(5) 0.0196(5)
O11 0.013(3) 0.017(3) 0.015(3) -0.006(2) -0.001(2) -0.009(2)
O12 0.036(4) 0.008(2) 0.013(3) 0.004(3) 0.000(3) -0.012(2)
O21 0.020(3) 0.015(3) 0.011(3) -0.001(2) 0.004(2) 0.001(3)
O22 0.015(3) 0.016(3) 0.018(3) 0.002(2) 0.003(3) -0.003(3)
O31 0.023(3) 0.006(3) 0.010(3) 0.006(2) 0.004(2) 0.002(2)
O32 0.032(4) 0.013(3) 0.019(3) -0.006(3) -0.006(3) -0.010(3)
O41 0.027(4) 0.023(3) 0.022(4) 0.001(3) 0.006(3) 0.006(3)
O42 0.037(4) 0.013(3) 0.015(3) -0.007(3) 0.000(3) -0.007(3)
O51 0.018(3) 0.007(3) 0.019(3) -0.007(2) -0.002(2) -0.004(2)
O52 0.021(3) 0.012(3) 0.017(3) -0.006(2) 0.002(3) -0.005(3)
O61 0.012(3) 0.008(3) 0.012(3) 0.000(2) -0.001(2) -0.005(2)
O62 0.028(4) 0.012(3) 0.020(3) 0.006(3) 0.003(3) -0.006(3)
N11 0.025(4) 0.015(4) 0.010(3) -0.005(3) 0.004(3) -0.004(3)
N12 0.019(4) 0.006(3) 0.017(4) 0.005(3) 0.004(3) -0.003(3)
N13 0.027(4) 0.007(3) 0.013(3) 0.000(3) -0.002(4) 0.004(3)
N14 0.016(3) 0.016(3) 0.019(4) 0.006(3) -0.001(3) 0.002(3)
N21 0.012(3) 0.019(3) 0.011(3) 0.008(3) 0.000(3) -0.002(3)
N22 0.021(4) 0.006(3) 0.021(4) -0.002(3) -0.001(4) 0.003(3)
N23 0.018(4) 0.011(3) 0.007(3) -0.001(3) 0.001(3) -0.001(3)
N24 0.017(4) 0.004(3) 0.021(4) 0.003(3) -0.001(3) 0.003(3)
N31 0.028(4) 0.011(3) 0.005(3) -0.004(3) 0.004(3) -0.002(3)
N32 0.019(4) 0.009(3) 0.018(4) -0.001(3) 0.007(3) 0.003(3)
N33 0.019(4) 0.006(3) 0.013(3) 0.004(3) 0.004(3) -0.001(3)
N34 0.016(4) 0.013(3) 0.009(3) -0.001(3) -0.004(3) 0.005(3)
N41 0.024(4) 0.004(3) 0.011(3) -0.001(3) -0.002(3) 0.001(3)
N42 0.025(5) 0.032(5) 0.027(4) 0.004(4) 0.006(4) 0.000(4)
N43 0.020(4) 0.026(4) 0.016(3) 0.004(4) 0.000(4) -0.002(3)
N44 0.021(4) 0.022(3) 0.022(4) -0.003(4) 0.012(4) 0.000(3)
N51 0.023(4) 0.016(3) 0.022(4) -0.003(4) 0.001(4) -0.003(3)
N52 0.028(4) 0.014(3) 0.008(3) 0.001(3) -0.005(4) -0.006(3)
N53 0.021(4) 0.016(3) 0.014(3) 0.002(3) 0.001(3) 0.001(3)
N54 0.018(4) 0.009(3) 0.010(3) 0.004(3) 0.002(3) 0.007(3)
N61 0.015(4) 0.016(3) 0.005(3) 0.007(3) 0.004(3) -0.002(3)
N62 0.024(4) 0.022(4) 0.021(4) 0.003(3) -0.002(3) -0.001(3)
N63 0.017(4) 0.010(3) 0.012(3) 0.001(3) -0.003(3) -0.005(3)
N64 0.025(4) 0.008(3) 0.015(4) -0.003(3) 0.005(3) -0.002(3)
C11 0.017(5) 0.012(4) 0.034(5) 0.011(4) 0.020(4) 0.010(4)
C12 0.016(5) 0.018(4) 0.021(5) -0.006(3) 0.002(4) 0.004(4)
C13 0.014(4) 0.009(4) 0.015(4) 0.000(3) -0.003(3) -0.003(3)
C14 0.011(4) 0.012(4) 0.017(4) 0.000(3) -0.006(4) -0.001(3)
C15 0.022(5) 0.014(4) 0.013(4) 0.001(3) -0.003(4) 0.006(3)
C16 0.016(4) 0.024(4) 0.008(4) -0.008(3) -0.003(4) -0.001(4)
C21 0.014(4) 0.022(4) 0.026(5) 0.004(4) 0.007(4) 0.001(4)
C22 0.015(4) 0.014(4) 0.015(4) 0.000(3) -0.001(4) 0.000(4)
C23 0.026(5) 0.015(4) 0.010(4) 0.001(3) -0.001(4) -0.006(4)
C24 0.013(4) 0.018(4) 0.018(4) 0.000(4) 0.006(4) 0.000(3)
C25 0.018(5) 0.024(5) 0.019(5) -0.001(4) -0.007(4) -0.004(4)
C26 0.019(5) 0.013(4) 0.020(4) 0.009(4) 0.001(4) -0.003(4)
C31 0.025(5) 0.018(4) 0.013(4) -0.003(3) 0.000(4) -0.005(4)
C32 0.018(5) 0.018(4) 0.012(4) -0.002(3) 0.004(4) -0.003(4)
C33 0.016(4) 0.013(4) 0.010(4) 0.001(3) 0.003(3) -0.004(3)
C34 0.019(5) 0.019(4) 0.009(4) 0.000(3) -0.007(3) -0.005(4)
C35 0.021(5) 0.019(4) 0.019(4) 0.003(4) -0.001(4) 0.000(4)
C36 0.014(4) 0.017(4) 0.009(4) 0.005(3) 0.002(4) 0.003(4)
C41 0.013(5) 0.024(5) 0.017(4) -0.009(4) 0.010(4) 0.000(4)
C42 0.018(5) 0.012(4) 0.007(3) 0.002(3) -0.002(3) -0.005(3)
C43 0.021(5) 0.008(4) 0.013(4) 0.005(3) 0.004(4) 0.002(3)
C44 0.025(5) 0.018(4) 0.022(5) -0.004(4) 0.002(4) 0.003(4)
C45 0.024(5) 0.008(4) 0.010(4) -0.001(3) 0.007(4) 0.000(3)
C46 0.013(4) 0.013(4) 0.013(4) -0.003(3) 0.002(3) 0.000(3)
C51 0.011(4) 0.018(4) 0.029(5) -0.002(4) 0.003(4) 0.000(3)
C52 0.022(5) 0.013(4) 0.022(5) 0.002(3) 0.004(4) 0.001(4)
C53 0.0099(18) 0.0093(18) 0.0101(18) -0.0004(10) 0.0004(10) 0.0005(10)
C54 0.020(5) 0.016(4) 0.021(4) 0.000(4) -0.001(4) -0.001(4)
C55 0.022(5) 0.014(4) 0.020(5) 0.000(4) 0.003(4) 0.001(4)
C56 0.027(5) 0.015(4) 0.022(5) -0.003(4) -0.003(4) -0.002(4)
C61 0.030(6) 0.020(5) 0.026(5) 0.005(4) -0.007(4) 0.008(4)
C62 0.021(5) 0.010(4) 0.012(4) 0.001(3) 0.001(4) -0.002(3)
C63 0.016(4) 0.007(4) 0.013(4) -0.003(3) 0.000(3) 0.003(3)
C64 0.024(5) 0.021(5) 0.023(5) 0.002(4) 0.003(4) 0.000(4)
C65 0.013(4) 0.014(4) 0.017(4) 0.001(3) 0.004(4) -0.002(3)
C66 0.013(4) 0.014(4) 0.018(4) 0.000(3) -0.003(4) -0.001(3)
O1M 0.017(3) 0.018(3) 0.013(3) 0.002(2) -0.003(2) -0.002(2)
O2M 0.024(4) 0.016(3) 0.019(3) 0.006(3) -0.001(3) 0.009(3)
O3M 0.014(3) 0.018(3) 0.011(3) -0.003(2) 0.002(2) 0.001(3)
O4M 0.0158(15) 0.0125(14) 0.0145(15) -0.0009(10) -0.0014(10) 0.0000(10)
O5M 0.028(4) 0.013(3) 0.005(3) 0.007(2) -0.009(2) -0.007(2)
O11S 0.016(3) 0.006(3) 0.019(3) -0.004(2) 0.002(3) -0.003(2)
O12S 0.016(3) 0.008(3) 0.015(3) 0.000(2) -0.001(2) -0.004(2)
N15S 0.028(4) 0.017(4) 0.009(3) 0.000(3) -0.001(3) -0.018(3)
C11S 0.022(5) 0.006(3) 0.020(4) -0.003(3) -0.005(4) 0.007(3)
C12S 0.017(4) 0.007(3) 0.006(3) 0.001(3) 0.000(3) 0.003(3)
C13S 0.017(5) 0.013(4) 0.024(5) 0.004(4) 0.003(4) -0.001(4)
C14S 0.026(5) 0.014(4) 0.020(4) 0.002(4) 0.003(4) -0.006(4)
C16S 0.019(5) 0.013(4) 0.017(4) -0.006(3) 0.005(4) 0.000(3)
C17S 0.014(2) 0.0142(19) 0.0136(19) -0.0008(10) 0.0012(10) -0.0002(10)
O1W 0.056(8) 0.048(7) 0.052(8) 0.000 0.000 0.003(6)
O2W 0.046(4) 0.054(4) 0.034(4) 0.001(5) 0.001(5) -0.006(4)
O3W 0.049(5) 0.051(5) 0.050(5) -0.002(4) 0.000(5) -0.001(5)
O4W 0.033(5) 0.081(7) 0.052(5) -0.004(5) -0.005(4) -0.012(5)
O5W 0.058(7) 0.098(8) 0.042(5) 0.016(6) -0.017(5) 0.002(6)
O6W 0.047(8) 0.048(7) 0.064(8) 0.000 0.000 -0.002(6)
O7W 0.043(5) 0.031(4) 0.039(4) 0.006(3) 0.002(4) 0.000(4)
O8W 0.046(5) 0.031(4) 0.027(4) -0.001(3) 0.001(3) -0.002(3)
O9W 0.052(6) 0.053(5) 0.050(5) -0.002(4) -0.004(4) 0.000(5)
O10W 0.043(5) 0.052(5) 0.059(5) -0.003(4) 0.001(4) 0.003(4)
O11W 0.012(4) 0.021(4) 0.020(4) 0.000 0.000 -0.006(3)
O12W 0.027(4) 0.045(4) 0.039(4) 0.005(4) -0.003(3) -0.005(3)
O13W 0.076(7) 0.050(5) 0.044(5) -0.011(5) -0.008(5) -0.008(5)
O14W 0.042(5) 0.046(5) 0.045(5) 0.002(4) 0.020(4) -0.014(4)
O15W 0.051(6) 0.050(5) 0.054(5) 0.001(4) 0.002(4) 0.001(4)
O16W 0.033(4) 0.025(4) 0.029(4) -0.008(3) 0.005(3) -0.001(3)
O17W 0.049(5) 0.019(3) 0.035(4) 0.007(3) 0.004(4) -0.010(3)
O18W 0.054(6) 0.051(5) 0.039(4) -0.013(4) -0.007(4) 0.011(4)
O19W 0.047(6) 0.079(6) 0.037(5) -0.006(5) -0.008(4) 0.016(5)
O20W 0.051(6) 0.033(4) 0.042(5) -0.007(4) 0.001(4) -0.007(4)
O21W 0.026(4) 0.035(4) 0.042(4) -0.019(4) 0.003(4) 0.005(3)

loop_
_atom_type_symbol
_atom_type_description
_atom_type_scat_dispersion_real
_atom_type_scat_dispersion_imag
_atom_type_scat_source
C C 0.0033 0.0016 'International Tables Vol C Tables 4.2.6.8 and 6.1.1.4'
H H 0.0000 0.0000 'International Tables Vol C Tables 4.2.6.8 and 6.1.1.4'
N N 0.0061 0.0033 'International Tables Vol C Tables 4.2.6.8 and 6.1.1.4'
O O 0.0106 0.0060 'International Tables Vol C Tables 4.2.6.8 and 6.1.1.4'
Br Br -0.2901 2.4595 'International Tables Vol C Tables 4.2.6.8 and 6.1.1.4'
Yb Yb -0.3850 5.5486 'International Tables Vol C Tables 4.2.6.8 and 6.1.1.4'

loop_
_geom_angle_atom_site_label_1
_geom_angle_atom_site_label_2
_geom_angle_atom_site_label_3
_geom_angle
_geom_angle_site_symmetry_1
_geom_angle_site_symmetry_3
_geom_angle_publ_flag
O5M Yb1 O12S 86.5(2) . . ?
O5M Yb1 O5M 69.2(2) . 2_675 ?
O12S Yb1 O5M 147.2(2) . 2_675 ?
O5M Yb1 O21 157.72(19) . . ?
O12S Yb1 O21 73.8(2) . . ?
O5M Yb1 O21 133.0(2) 2_675 . ?
O5M Yb1 O3M 109.5(2) . . ?
O12S Yb1 O3M 136.0(2) . . ?
O5M Yb1 O3M 74.84(19) 2_675 . ?
O21 Yb1 O3M 79.5(2) . . ?
O5M Yb1 O4M 70.74(19) . . ?
O12S Yb1 O4M 78.40(19) . . ?
O5M Yb1 O4M 73.09(18) 2_675 . ?
O21 Yb1 O4M 113.91(19) . . ?
O3M Yb1 O4M 145.27(19) . . ?
O5M Yb1 O31 74.4(2) . . ?
O12S Yb1 O31 73.36(19) . . ?
O5M Yb1 O31 117.9(2) 2_675 . ?
O21 Yb1 O31 89.8(2) . . ?
O3M Yb1 O31 72.24(19) . . ?
O4M Yb1 O31 136.00(19) . . ?
O5M Yb1 O2M 125.0(2) . . ?
O12S Yb1 O2M 116.5(2) . . ?
O5M Yb1 O2M 66.1(2) 2_675 . ?
O21 Yb1 O2M 74.4(2) . . ?
O3M Yb1 O2M 88.2(2) . . ?
O4M Yb1 O2M 66.9(2) . . ?
O31 Yb1 O2M 156.9(2) . . ?
O5M Yb1 Yb2 79.00(13) . 2_675 ?
O12S Yb1 Yb2 116.43(14) . 2_675 ?
O5M Yb1 Yb2 39.38(13) 2_675 2_675 ?
O21 Yb1 Yb2 118.81(14) . 2_675 ?
O3M Yb1 Yb2 106.95(14) . 2_675 ?
O4M Yb1 Yb2 38.32(13) . 2_675 ?
O31 Yb1 Yb2 151.11(15) . 2_675 ?
O2M Yb1 Yb2 46.04(15) . 2_675 ?
O5M Yb1 Yb2 36.87(13) . . ?
O12S Yb1 Yb2 71.26(15) . . ?
O5M Yb1 Yb2 76.17(14) 2_675 . ?
O21 Yb1 Yb2 137.85(14) . . ?
O3M Yb1 Yb2 142.67(15) . . ?
O4M Yb1 Yb2 36.06(14) . . ?
O31 Yb1 Yb2 101.89(14) . . ?
O2M Yb1 Yb2 101.07(15) . . ?
Yb2 Yb1 Yb2 60.522(15) 2_675 . ?
O5M Yb1 Yb1 35.87(14) . 2_675 ?
O12S Yb1 Yb1 122.00(15) . 2_675 ?
O5M Yb1 Yb1 35.23(16) 2_675 2_675 ?
O21 Yb1 Yb1 163.50(14) . 2_675 ?
O3M Yb1 Yb1 84.93(15) . 2_675 ?
O4M Yb1 Yb1 76.56(14) . 2_675 ?
O31 Yb1 Yb1 90.58(15) . 2_675 ?
O2M Yb1 Yb1 99.90(15) . 2_675 ?
Yb2 Yb1 Yb1 60.880(9) 2_675 2_675 ?
Yb2 Yb1 Yb1 57.954(13) . 2_675 ?
O4M Yb2 O4M 70.5(2) . 2_675 ?
O4M Yb2 O51 157.5(2) . . ?
O4M Yb2 O51 132.0(2) 2_675 . ?
O4M Yb2 O11S 84.9(2) . . ?
O4M Yb2 O11S 147.7(2) 2_675 . ?
O51 Yb2 O11S 74.3(2) . . ?
O4M Yb2 O5M 71.0(2) . . ?
O4M Yb2 O5M 73.91(19) 2_675 . ?
O51 Yb2 O5M 112.1(2) . . ?
O11S Yb2 O5M 78.64(19) . . ?
O4M Yb2 O1M 115.8(2) . . ?
O4M Yb2 O1M 73.90(19) 2_675 . ?
O51 Yb2 O1M 76.4(2) . . ?
O11S Yb2 O1M 137.39(19) . . ?
O5M Yb2 O1M 141.9(2) . . ?
O4M Yb2 O61 75.17(19) . . ?
O4M Yb2 O61 116.72(19) 2_675 . ?
O51 Yb2 O61 90.82(19) . . ?
O11S Yb2 O61 74.41(19) . . ?
O5M Yb2 O61 138.1(2) . . ?
O1M Yb2 O61 75.79(19) . . ?
O4M Yb2 O2M 124.29(18) . 2_675 ?
O4M Yb2 O2M 66.51(19) 2_675 2_675 ?
O51 Yb2 O2M 73.80(19) . 2_675 ?
O11S Yb2 O2M 115.68(19) . 2_675 ?
O5M Yb2 O2M 64.4(2) . 2_675 ?
O1M Yb2 O2M 84.3(2) . 2_675 ?
O61 Yb2 O2M 157.31(19) . 2_675 ?
O4M Yb2 Yb1 80.06(14) . 2_675 ?
O4M Yb2 Yb1 39.80(13) 2_675 2_675 ?
O51 Yb2 Yb1 116.87(14) . 2_675 ?
O11S Yb2 Yb1 117.19(14) . 2_675 ?
O5M Yb2 Yb1 38.80(14) . 2_675 ?
O1M Yb2 Yb1 103.43(14) . 2_675 ?
O61 Yb2 Yb1 151.62(13) . 2_675 ?
O2M Yb2 Yb1 44.24(12) 2_675 2_675 ?
O4M Yb2 Yb2 36.09(13) . 2_675 ?
O4M Yb2 Yb2 36.01(14) 2_675 2_675 ?
O51 Yb2 Yb2 164.68(15) . 2_675 ?
O11S Yb2 Yb2 120.63(14) . 2_675 ?
O5M Yb2 Yb2 76.42(14) . 2_675 ?
O1M Yb2 Yb2 89.16(14) . 2_675 ?
O61 Yb2 Yb2 90.44(13) . 2_675 ?
O2M Yb2 Yb2 100.13(12) 2_675 2_675 ?
Yb1 Yb2 Yb2 61.221(13) 2_675 2_675 ?
O4M Yb2 Yb1 37.49(13) . . ?
O4M Yb2 Yb1 77.53(14) 2_675 . ?
O51 Yb2 Yb1 135.83(14) . . ?
O11S Yb2 Yb1 70.29(14) . . ?
O5M Yb2 Yb1 35.68(15) . . ?
O1M Yb2 Yb1 147.36(14) . . ?
O61 Yb2 Yb1 104.01(14) . . ?
O2M Yb2 Yb1 98.61(14) 2_675 . ?
Yb1 Yb2 Yb1 61.166(16) 2_675 . ?
Yb2 Yb2 Yb1 58.257(9) 2_675 . ?
C21 O21 Yb1 143.5(6) . . ?
C31 O31 Yb1 143.8(6) . . ?
C51 O51 Yb2 144.8(6) . . ?
C61 O61 Yb2 139.5(6) . . ?
C11 N11 C13 112.0(7) . . ?
C11 N11 C65 121.9(7) . . ?
C13 N11 C65 122.8(7) . . ?
C12 N12 C66 121.6(7) . . ?
C12 N12 C13 111.3(7) . . ?
C66 N12 C13 122.5(7) . . ?
C11 N13 C15 122.4(7) . . ?
C11 N13 C14 114.6(7) . . ?
C15 N13 C14 123.0(7) . . ?
C12 N14 C14 112.4(7) . . ?
C12 N14 C16 121.4(7) . . ?
C14 N14 C16 123.2(7) . . ?
C21 N21 C15 121.6(7) . . ?
C21 N21 C23 110.9(7) . . ?
C15 N21 C23 126.0(7) . . ?
C22 N22 C23 112.9(7) . . ?
C22 N22 C16 122.6(6) . . ?
C23 N22 C16 124.5(7) . . ?
C21 N23 C25 124.9(8) . . ?
C21 N23 C24 111.2(7) . . ?
C25 N23 C24 123.4(7) . . ?
C22 N24 C26 121.5(7) . . ?
C22 N24 C24 111.7(7) . . ?
C26 N24 C24 124.7(7) . . ?
C31 N31 C25 122.4(7) . . ?
C31 N31 C33 112.5(7) . . ?
C25 N31 C33 122.5(7) . . ?
C32 N32 C33 112.2(7) . . ?
C32 N32 C26 123.5(8) . . ?
C33 N32 C26 124.1(7) . . ?
C31 N33 C34 113.0(8) . . ?
C31 N33 C35 123.9(7) . . ?
C34 N33 C35 121.2(7) . . ?
C32 N34 C36 121.3(7) . . ?
C32 N34 C34 110.8(7) . . ?
C36 N34 C34 122.0(7) . . ?
C41 N41 C35 121.2(7) . . ?
C41 N41 C43 110.7(7) . . ?
C35 N41 C43 124.0(7) . . ?
C42 N42 C36 122.6(8) . . ?
C42 N42 C43 111.3(7) . . ?
C36 N42 C43 122.6(8) . . ?
C41 N43 C45 122.6(7) . . ?
C41 N43 C44 112.3(8) . . ?
C45 N43 C44 124.1(7) . . ?
C42 N44 C46 124.7(7) . . ?
C42 N44 C44 111.7(7) . . ?
C46 N44 C44 123.1(7) . . ?
C51 N51 C53 113.0(8) . . ?
C51 N51 C45 122.1(7) . . ?
C53 N51 C45 124.9(7) . . ?
C52 N52 C46 122.4(7) . . ?
C52 N52 C53 112.6(7) . . ?
C46 N52 C53 124.9(7) . . ?
C51 N53 C55 122.9(7) . . ?
C51 N53 C54 111.4(7) . . ?
C55 N53 C54 122.7(7) . . ?
C52 N54 C54 112.7(7) . . ?
C52 N54 C56 122.3(7) . . ?
C54 N54 C56 125.0(7) . . ?
C61 N61 C63 113.7(8) . . ?
C61 N61 C55 124.6(8) . . ?
C63 N61 C55 121.7(7) . . ?
C62 N62 C56 121.4(8) . . ?
C62 N62 C63 110.8(7) . . ?
C56 N62 C63 121.9(8) . . ?
C61 N63 C65 122.2(7) . . ?
C61 N63 C64 110.8(8) . . ?
C65 N63 C64 122.0(7) . . ?
C62 N64 C66 122.7(7) . . ?
C62 N64 C64 111.4(8) . . ?
C66 N64 C64 123.9(8) . . ?
O11 C11 N13 126.2(8) . . ?
O11 C11 N11 126.1(8) . . ?
N13 C11 N11 107.4(8) . . ?
O12 C12 N14 128.1(8) . . ?
O12 C12 N12 124.0(8) . . ?
N14 C12 N12 107.9(7) . . ?
N11 C13 N12 113.2(7) . . ?
N11 C13 C14 104.3(6) . . ?
N12 C13 C14 103.2(6) . . ?
N11 C13 H13 111.9 . . ?
N12 C13 H13 111.9 . . ?
C14 C13 H13 111.9 . . ?
N14 C14 N13 114.6(7) . . ?
N14 C14 C13 103.9(6) . . ?
N13 C14 C13 101.4(7) . . ?
N14 C14 H14 112.1 . . ?
N13 C14 H14 112.1 . . ?
C13 C14 H14 112.1 . . ?
N13 C15 N21 111.0(6) . . ?
N13 C15 H15A 109.4 . . ?
N21 C15 H15A 109.4 . . ?
N13 C15 H15B 109.4 . . ?
N21 C15 H15B 109.4 . . ?
H15A C15 H15B 108.0 . . ?
N14 C16 N22 112.3(7) . . ?
N14 C16 H16A 109.1 . . ?
N22 C16 H16A 109.1 . . ?
N14 C16 H16B 109.1 . . ?
N22 C16 H16B 109.1 . . ?
H16A C16 H16B 107.9 . . ?
O21 C21 N23 125.0(9) . . ?
O21 C21 N21 124.5(8) . . ?
N23 C21 N21 110.5(7) . . ?
O22 C22 N22 125.9(8) . . ?
O22 C22 N24 126.2(8) . . ?
N22 C22 N24 107.8(7) . . ?
N22 C23 N21 114.3(7) . . ?
N22 C23 C24 103.5(7) . . ?
N21 C23 C24 102.5(7) . . ?
N22 C23 H23 112.0 . . ?
N21 C23 H23 112.0 . . ?
C24 C23 H23 112.0 . . ?
N23 C24 N24 114.0(7) . . ?
N23 C24 C23 104.6(7) . . ?
N24 C24 C23 102.8(7) . . ?
N23 C24 H24 111.6 . . ?
N24 C24 H24 111.6 . . ?
C23 C24 H24 111.6 . . ?
N23 C25 N31 111.4(7) . . ?
N23 C25 H25A 109.3 . . ?
N31 C25 H25A 109.3 . . ?
N23 C25 H25B 109.3 . . ?
N31 C25 H25B 109.3 . . ?
H25A C25 H25B 108.0 . . ?
N32 C26 N24 113.7(7) . . ?
N32 C26 H26A 108.8 . . ?
N24 C26 H26A 108.8 . . ?
N32 C26 H26B 108.8 . . ?
N24 C26 H26B 108.8 . . ?
H26A C26 H26B 107.7 . . ?
O31 C31 N31 126.5(9) . . ?
O31 C31 N33 125.4(9) . . ?
N31 C31 N33 108.1(7) . . ?
O32 C32 N34 126.2(8) . . ?
O32 C32 N32 125.0(9) . . ?
N34 C32 N32 108.8(7) . . ?
N32 C33 N31 114.0(7) . . ?
N32 C33 C34 103.5(6) . . ?
N31 C33 C34 102.7(7) . . ?
N32 C33 H33 112.0 . . ?
N31 C33 H33 112.0 . . ?
C34 C33 H33 112.0 . . ?
N33 C34 N34 114.1(7) . . ?
N33 C34 C33 103.3(7) . . ?
N34 C34 C33 104.0(7) . . ?
N33 C34 H34 111.7 . . ?
N34 C34 H34 111.7 . . ?
C33 C34 H34 111.7 . . ?
N41 C35 N33 111.0(7) . . ?
N41 C35 H35A 109.4 . . ?
N33 C35 H35A 109.4 . . ?
N41 C35 H35B 109.4 . . ?
N33 C35 H35B 109.4 . . ?
H35A C35 H35B 108.0 . . ?
N34 C36 N42 112.9(7) . . ?
N34 C36 H36A 109.0 . . ?
N42 C36 H36A 109.0 . . ?
N34 C36 H36B 109.0 . . ?
N42 C36 H36B 109.0 . . ?
H36A C36 H36B 107.8 . . ?
O41 C41 N43 125.8(8) . . ?
O41 C41 N41 125.3(8) . . ?
N43 C41 N41 108.8(8) . . ?
O42 C42 N42 126.0(8) . . ?
O42 C42 N44 124.6(8) . . ?
N42 C42 N44 109.4(7) . . ?
N41 C43 N42 113.1(7) . . ?
N41 C43 C44 105.1(7) . . ?
N42 C43 C44 104.0(7) . . ?
N41 C43 H43 111.4 . . ?
N42 C43 H43 111.4 . . ?
C44 C43 H43 111.4 . . ?
N43 C44 N44 113.8(8) . . ?
N43 C44 C43 102.4(7) . . ?
N44 C44 C43 103.4(8) . . ?
N43 C44 H44 112.2 . . ?
N44 C44 H44 112.2 . . ?
C43 C44 H44 112.2 . . ?
N43 C45 N51 112.7(7) . . ?
N43 C45 H45A 109.0 . . ?
N51 C45 H45A 109.0 . . ?
N43 C45 H45B 109.0 . . ?
N51 C45 H45B 109.0 . . ?
H45A C45 H45B 107.8 . . ?
N44 C46 N52 113.8(7) . . ?
N44 C46 H46A 108.8 . . ?
N52 C46 H46A 108.8 . . ?
N44 C46 H46B 108.8 . . ?
N52 C46 H46B 108.8 . . ?
H46A C46 H46B 107.7 . . ?
O51 C51 N51 124.8(9) . . ?
O51 C51 N53 125.2(8) . . ?
N51 C51 N53 109.9(8) . . ?
O52 C52 N52 125.8(8) . . ?
O52 C52 N54 125.9(9) . . ?
N52 C52 N54 108.3(7) . . ?
N51 C53 N52 115.0(7) . . ?
N51 C53 C54 103.1(6) . . ?
N52 C53 C54 103.0(7) . . ?
N51 C53 H53 111.7 . . ?
N52 C53 H53 111.7 . . ?
C54 C53 H53 111.7 . . ?
N54 C54 N53 112.4(7) . . ?
N54 C54 C53 103.2(7) . . ?
N53 C54 C53 102.2(7) . . ?
N54 C54 H54 112.7 . . ?
N53 C54 H54 112.7 . . ?
C53 C54 H54 112.7 . . ?
N61 C55 N53 112.2(7) . . ?
N61 C55 H55A 109.2 . . ?
N53 C55 H55A 109.2 . . ?
N61 C55 H55B 109.2 . . ?
N53 C55 H55B 109.2 . . ?
H55A C55 H55B 107.9 . . ?
N62 C56 N54 112.6(7) . . ?
N62 C56 H56A 109.1 . . ?
N54 C56 H56A 109.1 . . ?
N62 C56 H56B 109.1 . . ?
N54 C56 H56B 109.1 . . ?
H56A C56 H56B 107.8 . . ?
O61 C61 N61 126.3(10) . . ?
O61 C61 N63 124.8(9) . . ?
N61 C61 N63 108.8(8) . . ?
O62 C62 N62 126.9(8) . . ?
O62 C62 N64 123.8(9) . . ?
N62 C62 N64 109.3(7) . . ?
N61 C63 N62 114.1(7) . . ?
N61 C63 C64 101.8(6) . . ?
N62 C63 C64 104.4(7) . . ?
N61 C63 H63 112.0 . . ?
N62 C63 H63 112.0 . . ?
C64 C63 H63 112.0 . . ?
N63 C64 N64 114.6(7) . . ?
N63 C64 C63 104.6(7) . . ?
N64 C64 C63 102.7(7) . . ?
N63 C64 H64 111.4 . . ?
N64 C64 H64 111.4 . . ?
C63 C64 H64 111.4 . . ?
N63 C65 N11 112.4(7) . . ?
N63 C65 H65A 109.1 . . ?
N11 C65 H65A 109.1 . . ?
N63 C65 H65B 109.1 . . ?
N11 C65 H65B 109.1 . . ?
H65A C65 H65B 107.9 . . ?
N64 C66 N12 112.7(7) . . ?
N64 C66 H66A 109.1 . . ?
N12 C66 H66A 109.1 . . ?
N64 C66 H66B 109.1 . . ?
N12 C66 H66B 109.1 . . ?
H66A C66 H66B 107.8 . . ?
Yb1 O2M Yb2 89.7(2) . 2_675 ?
Yb1 O2M H2M 135.1 . . ?
Yb2 O2M H2M 135.1 2_675 . ?
Yb2 O4M Yb2 107.9(2) . 2_675 ?
Yb2 O4M Yb1 106.4(2) . . ?
Yb2 O4M Yb1 101.9(2) 2_675 . ?
Yb2 O4M H4M 113.3 . . ?
Yb2 O4M H4M 113.3 2_675 . ?
Yb1 O4M H4M 113.3 . . ?
Yb1 O5M Yb1 108.9(2) . 2_675 ?
Yb1 O5M Yb2 107.5(2) . . ?
Yb1 O5M Yb2 101.8(2) 2_675 . ?
Yb1 O5M H5M 112.7 . . ?
Yb1 O5M H5M 112.7 2_675 . ?
Yb2 O5M H5M 112.7 . . ?
C11S O11S Yb2 135.1(5) . . ?
C11S O12S Yb1 132.5(5) . . ?
C16S N15S C14S 122.5(7) . . ?
O11S C11S O12S 126.5(7) . . ?
O11S C11S C12S 117.6(7) . . ?
O12S C11S C12S 115.9(8) . . ?
C17S C12S C13S 118.7(7) . . ?
C17S C12S C11S 120.9(8) . . ?
C13S C12S C11S 120.3(7) . . ?
C14S C13S C12S 120.4(8) . . ?
C14S C13S H13S 119.8 . . ?
C12S C13S H13S 119.8 . . ?
N15S C14S C13S 118.9(9) . . ?
N15S C14S H14S 120.5 . . ?
C13S C14S H14S 120.5 . . ?
N15S C16S C17S 120.3(8) . . ?
N15S C16S H16S 119.9 . . ?
C17S C16S H16S 119.9 . . ?
C12S C17S C16S 119.1(8) . . ?
C12S C17S H17S 120.4 . . ?
C16S C17S H17S 120.4 . . ?

loop_
_geom_bond_atom_site_label_1
_geom_bond_atom_site_label_2
_geom_bond_distance
_geom_bond_site_symmetry_2
_geom_bond_publ_flag
Yb1 O5M 2.259(6) . ?
Yb1 O12S 2.292(5) . ?
Yb1 O5M 2.295(6) 2_675 ?
Yb1 O21 2.308(6) . ?
Yb1 O3M 2.319(5) . ?
Yb1 O4M 2.345(5) . ?
Yb1 O31 2.393(5) . ?
Yb1 O2M 2.501(6) . ?
Yb1 Yb2 3.5847(6) 2_675 ?
Yb1 Yb2 3.6945(7) . ?
Yb1 Yb1 3.7048(9) 2_675 ?
Yb2 O4M 2.267(6) . ?
Yb2 O4M 2.271(5) 2_675 ?
Yb2 O51 2.275(6) . ?
Yb2 O11S 2.310(5) . ?
Yb2 O5M 2.324(5) . ?
Yb2 O1M 2.346(6) . ?
Yb2 O61 2.350(5) . ?
Yb2 O2M 2.581(6) 2_675 ?
Yb2 Yb1 3.5847(7) 2_675 ?
Yb2 Yb2 3.6695(8) 2_675 ?
O11 C11 1.211(11) . ?
O12 C12 1.215(10) . ?
O21 C21 1.209(11) . ?
O22 C22 1.222(10) . ?
O31 C31 1.224(10) . ?
O32 C32 1.234(10) . ?
O41 C41 1.229(11) . ?
O42 C42 1.244(10) . ?
O51 C51 1.244(10) . ?
O52 C52 1.215(11) . ?
O61 C61 1.237(11) . ?
O62 C62 1.222(10) . ?
N11 C11 1.389(11) . ?
N11 C13 1.454(11) . ?
N11 C65 1.463(11) . ?
N12 C12 1.395(11) . ?
N12 C66 1.453(11) . ?
N12 C13 1.468(10) . ?
N13 C11 1.349(11) . ?
N13 C15 1.443(11) . ?
N13 C14 1.470(10) . ?
N14 C12 1.375(11) . ?
N14 C14 1.442(10) . ?
N14 C16 1.453(11) . ?
N21 C21 1.366(12) . ?
N21 C15 1.449(10) . ?
N21 C23 1.479(10) . ?
N22 C22 1.359(11) . ?
N22 C23 1.440(10) . ?
N22 C16 1.473(11) . ?
N23 C21 1.355(11) . ?
N23 C25 1.435(11) . ?
N23 C24 1.450(11) . ?
N24 C22 1.374(11) . ?
N24 C26 1.456(11) . ?
N24 C24 1.462(10) . ?
N31 C31 1.352(12) . ?
N31 C25 1.443(12) . ?
N31 C33 1.454(10) . ?
N32 C32 1.376(11) . ?
N32 C33 1.445(11) . ?
N32 C26 1.446(12) . ?
N33 C31 1.353(11) . ?
N33 C34 1.439(10) . ?
N33 C35 1.489(12) . ?
N34 C32 1.368(12) . ?
N34 C36 1.435(11) . ?
N34 C34 1.466(10) . ?
N41 C41 1.370(11) . ?
N41 C35 1.438(11) . ?
N41 C43 1.439(10) . ?
N42 C42 1.357(11) . ?
N42 C36 1.447(12) . ?
N42 C43 1.478(12) . ?
N43 C41 1.358(11) . ?
N43 C45 1.444(11) . ?
N43 C44 1.449(11) . ?
N44 C42 1.378(11) . ?
N44 C46 1.438(11) . ?
N44 C44 1.467(12) . ?
N51 C51 1.327(12) . ?
N51 C53 1.443(10) . ?
N51 C45 1.470(12) . ?
N52 C52 1.365(12) . ?
N52 C46 1.453(11) . ?
N52 C53 1.466(10) . ?
N53 C51 1.366(12) . ?
N53 C55 1.454(11) . ?
N53 C54 1.461(11) . ?
N54 C52 1.381(10) . ?
N54 C54 1.453(11) . ?
N54 C56 1.464(12) . ?
N61 C61 1.348(12) . ?
N61 C63 1.439(11) . ?
N61 C55 1.440(12) . ?
N62 C62 1.365(12) . ?
N62 C56 1.441(12) . ?
N62 C63 1.461(10) . ?
N63 C61 1.374(12) . ?
N63 C65 1.434(11) . ?
N63 C64 1.439(11) . ?
N64 C62 1.388(11) . ?
N64 C66 1.445(12) . ?
N64 C64 1.466(11) . ?
C13 C14 1.556(12) . ?
C13 H13 1.0000 . ?
C14 H14 1.0000 . ?
C15 H15A 0.9900 . ?
C15 H15B 0.9900 . ?
C16 H16A 0.9900 . ?
C16 H16B 0.9900 . ?
C23 C24 1.549(12) . ?
C23 H23 1.0000 . ?
C24 H24 1.0000 . ?
C25 H25A 0.9900 . ?
C25 H25B 0.9900 . ?
C26 H26A 0.9900 . ?
C26 H26B 0.9900 . ?
C33 C34 1.536(12) . ?
C33 H33 1.0000 . ?
C34 H34 1.0000 . ?
C35 H35A 0.9900 . ?
C35 H35B 0.9900 . ?
C36 H36A 0.9900 . ?
C36 H36B 0.9900 . ?
C43 C44 1.534(12) . ?
C43 H43 1.0000 . ?
C44 H44 1.0000 . ?
C45 H45A 0.9900 . ?
C45 H45B 0.9900 . ?
C46 H46A 0.9900 . ?
C46 H46B 0.9900 . ?
C53 C54 1.565(12) . ?
C53 H53 1.0000 . ?
C54 H54 1.0000 . ?
C55 H55A 0.9900 . ?
C55 H55B 0.9900 . ?
C56 H56A 0.9900 . ?
C56 H56B 0.9900 . ?
C63 C64 1.554(12) . ?
C63 H63 1.0000 . ?
C64 H64 1.0000 . ?
C65 H65A 0.9900 . ?
C65 H65B 0.9900 . ?
C66 H66A 0.9900 . ?
C66 H66B 0.9900 . ?
O2M Yb2 2.581(6) 2_675 ?
O2M H2M 0.9500 . ?
O4M Yb2 2.271(5) 2_675 ?
O4M H4M 1.0000 . ?
O5M Yb1 2.295(5) 2_675 ?
O5M H5M 1.0000 . ?
O11S C11S 1.218(11) . ?
O12S C11S 1.275(10) . ?
N15S C16S 1.332(11) . ?
N15S C14S 1.347(12) . ?
C11S C12S 1.488(11) . ?
C12S C17S 1.384(11) . ?
C12S C13S 1.394(12) . ?
C13S C14S 1.381(12) . ?
C13S H13S 0.9500 . ?
C14S H14S 0.9500 . ?
C16S C17S 1.393(11) . ?
C16S H16S 0.9500 . ?
C17S H17S 0.9500 . ?
